data_2206427
loop_
_publ_author_name
'George R. Clark'
'Kit Yee Tsang'
'Margaret A. Brimble'

_publ_section_title
;
 5,8'-Dimethoxy-3<i>H</i>-1-benzofuran-2-spiro-2'-chroman
;
_journal_coeditor_code GH6027
_journal_issue 8
_journal_name_full 'Acta Crystallographica Section E'
_journal_page_first o2748
_journal_page_last o2749
_journal_paper_doi 10.1107/S1600536805023731
_journal_volume 61
_journal_year 2005
_chemical_formula_iupac 'C18 H18 O4'
_chemical_formula_moiety 'C18 H18 O4'
_chemical_formula_sum 'C18 H18 O4'
_chemical_formula_weight 298.32
_chemical_name_systematic
;
5,8'-Dimethoxy-3H-1-benzofuran-2-spiro-2'-chroman
;
_space_group_IT_number 2
_symmetry_cell_setting triclinic
_symmetry_space_group_name_Hall '-P 1'
_symmetry_space_group_name_H-M 'P -1'
_atom_sites_solution_hydrogens geom
_atom_sites_solution_primary direct
_atom_sites_solution_secondary difmap
_audit_creation_method SHELXL-97
_cell_angle_alpha 98.8570(10)
_cell_angle_beta 100.2080(10)
_cell_angle_gamma 95.5100(10)
_cell_formula_units_Z 2
_cell_length_a 5.75930(10)
_cell_length_b 10.68810(10)
_cell_length_c 12.31220(10)
_cell_measurement_reflns_used 5034
_cell_measurement_temperature 84.0(10)
_cell_measurement_theta_max 27.09
_cell_measurement_theta_min 1.94
_cell_volume 731.050(16)
_computing_cell_refinement 'SAINT (Siemens, 1995)'
_computing_data_collection 'SMART (Siemens, 1995)'
_computing_data_reduction SAINT
_computing_molecular_graphics 'ORTEPIII (Burnett & Johnson, 1996)'
_computing_publication_material 'SHELXTL (Siemens, 1995)'
_computing_structure_refinement 'SHELXL97 (Sheldrick, 1997)'
_computing_structure_solution 'SHELXS97 (Sheldrick, 1997)'
_diffrn_ambient_temperature 84.0(10)
_diffrn_measured_fraction_theta_full 0.978
_diffrn_measured_fraction_theta_max 0.978
_diffrn_measurement_device_type 'Siemens SMART CCD'
_diffrn_measurement_method 'area-detector \w'
_diffrn_radiation_monochromator graphite
_diffrn_radiation_source 'fine-focus sealed tube'
_diffrn_radiation_type MoK\a
_diffrn_radiation_wavelength 0.71073
_diffrn_reflns_av_R_equivalents 0.0404
_diffrn_reflns_av_sigmaI/netI 0.0283
_diffrn_reflns_limit_h_max 7
_diffrn_reflns_limit_h_min -7
_diffrn_reflns_limit_k_max 13
_diffrn_reflns_limit_k_min -13
_diffrn_reflns_limit_l_max 15
_diffrn_reflns_limit_l_min -15
_diffrn_reflns_number 7358
_diffrn_reflns_theta_full 27.09
_diffrn_reflns_theta_max 27.09
_diffrn_reflns_theta_min 1.94
_diffrn_standards_number 0
_exptl_absorpt_coefficient_mu 0.095
_exptl_absorpt_correction_T_max 0.9887
_exptl_absorpt_correction_T_min 0.9611
_exptl_absorpt_correction_type multi-scan
_exptl_absorpt_process_details '(SADABS; Sheldrick, 1996)'
_exptl_crystal_colour colourless
_exptl_crystal_density_diffrn 1.355
_exptl_crystal_density_method 'not measured'
_exptl_crystal_description plate
_exptl_crystal_F_000 316
_exptl_crystal_size_max 0.42
_exptl_crystal_size_mid 0.34
_exptl_crystal_size_min 0.12
_refine_diff_density_max 0.336
_refine_diff_density_min -0.209
_refine_ls_extinction_method none
_refine_ls_goodness_of_fit_ref 1.019
_refine_ls_hydrogen_treatment constr
_refine_ls_matrix_type full
_refine_ls_number_parameters 199
_refine_ls_number_reflns 3156
_refine_ls_number_restraints 0
_refine_ls_restrained_S_all 1.019
_refine_ls_R_factor_all 0.0512
_refine_ls_R_factor_gt 0.0404
_refine_ls_shift/su_max 0.001
_refine_ls_shift/su_mean 0.000
_refine_ls_structure_factor_coef Fsqd
_refine_ls_weighting_details 'calc w = 1/[\s^2^(Fo^2^)+(0.0516P)^2^+0.3055P] where P = (Fo^2^+2Fc^2^)/3'
_refine_ls_weighting_scheme calc
_refine_ls_wR_factor_gt 0.0996
_refine_ls_wR_factor_ref 0.1074
_reflns_number_gt 2619
_reflns_number_total 3156
_reflns_threshold_expression I>2\s(I)
_cod_data_source_file gh6027.cif
_cod_data_source_block 2
_cod_depositor_comments
;
The following automatic conversions were performed:
'_symmetry_cell_setting' value 'Triclinic' changed to 'triclinic'
according to '/home/saulius/struct/CIF-dictionaries/cif_core.dic'
dictionary named 'cif_core.dic' version 2.4.1 from
2010-06-29.

'_geom_bond_publ_flag' value 'N' changed to 'n' according to
'/home/saulius/struct/CIF-dictionaries/cif_core.dic' dictionary named
'cif_core.dic' version 2.4.1 from 2010-06-29 (39
times).

'_geom_bond_publ_flag' value 'Y' changed to 'y' according to
'/home/saulius/struct/CIF-dictionaries/cif_core.dic' dictionary named
'cif_core.dic' version 2.4.1 from 2010-06-29 (4
times).

'_geom_angle_publ_flag' value 'N' changed to 'n' according to
'/home/saulius/struct/CIF-dictionaries/cif_core.dic' dictionary named
'cif_core.dic' version 2.4.1 from 2010-06-29 (68
times).

'_geom_angle_publ_flag' value 'Y' changed to 'y' according to
'/home/saulius/struct/CIF-dictionaries/cif_core.dic' dictionary named
'cif_core.dic' version 2.4.1 from 2010-06-29 (8 times).

Automatic conversion script
Id: cif_fix_enum 1527 2010-12-29 10:47:43Z saulius 

The following automatic conversions were performed:

'_symmetry_cell_setting' value 'Triclinic' changed to 'triclinic'
according to /home/saulius/struct/CIF-dictionaries/cif_core.dic
dictionary named 'cif_core.dic' version 2.4.1 from
2010-06-29.

'_geom_bond_publ_flag' value 'N' changed to 'n'
according to /home/saulius/struct/CIF-dictionaries/cif_core.dic
dictionary named 'cif_core.dic' version 2.4.1 from 2010-06-29 (39
times).

'_geom_bond_publ_flag' value 'Y' changed to 'y' according to
/home/saulius/struct/CIF-dictionaries/cif_core.dic dictionary named
'cif_core.dic' version 2.4.1 from 2010-06-29 (4
times).

'_geom_angle_publ_flag' value 'N' changed to 'n' according
to /home/saulius/struct/CIF-dictionaries/cif_core.dic dictionary
named 'cif_core.dic' version 2.4.1 from 2010-06-29 (68
times).

'_geom_angle_publ_flag' value 'Y' changed to 'y' according
to /home/saulius/struct/CIF-dictionaries/cif_core.dic dictionary
named 'cif_core.dic' version 2.4.1 from 2010-06-29 (8 times).

Automatic conversion script
Id: cif_fix_values 1715 2011-07-08 13:25:40Z adriana 
;
_cod_original_cell_volume 731.049(16)
_cod_database_code 2206427
_cod_database_fobs_code 2206427

loop_
_symmetry_equiv_pos_as_xyz
'x, y, z'
'-x, -y, -z'

loop_
_atom_site_label
_atom_site_fract_x
_atom_site_fract_y
_atom_site_fract_z
_atom_site_U_iso_or_equiv
_atom_site_adp_type
_atom_site_calc_flag
_atom_site_refinement_flags
_atom_site_occupancy
_atom_site_type_symbol
O1 0.73392(16) 0.93899(9) 1.26180(8) 0.0212(2) Uani d . 1 O
C1 0.9171(3) 1.00577(14) 1.35157(12) 0.0253(3) Uani d . 1 C
H1A 1.0326 1.0540 1.3218 0.038 Uiso calc R 1 H
H1B 0.9929 0.9455 1.3915 0.038 Uiso calc R 1 H
H1C 0.8488 1.0626 1.4018 0.038 Uiso calc R 1 H
O2 0.38334(16) 0.84789(9) 1.09861(8) 0.0191(2) Uani d . 1 O
C2 0.5537(2) 0.86479(12) 1.28989(11) 0.0198(3) Uani d . 1 C
O3 0.25483(17) 0.65815(9) 0.97175(8) 0.0201(2) Uani d . 1 O
C3 0.5499(3) 0.83647(13) 1.39600(12) 0.0235(3) Uani d . 1 C
H3A 0.6780 0.8673 1.4546 0.028 Uiso calc R 1 H
O4 0.74882(18) 0.71603(10) 0.63536(9) 0.0264(2) Uani d . 1 O
C4 0.3525(3) 0.76134(14) 1.41426(12) 0.0251(3) Uani d . 1 C
H4A 0.3503 0.7412 1.4850 0.030 Uiso calc R 1 H
C5 0.1607(3) 0.71695(13) 1.32743(12) 0.0235(3) Uani d . 1 C
H5A 0.0290 0.6688 1.3410 0.028 Uiso calc R 1 H
C6 0.1613(2) 0.74320(12) 1.21960(11) 0.0200(3) Uani d . 1 C
C7 0.3608(2) 0.81555(12) 1.20112(11) 0.0180(3) Uani d . 1 C
C8 -0.0485(2) 0.69850(13) 1.12427(12) 0.0226(3) Uani d . 1 C
H8A -0.1953 0.7047 1.1519 0.027 Uiso calc R 1 H
H8B -0.0450 0.6098 1.0930 0.027 Uiso calc R 1 H
C9 -0.0400(2) 0.78009(13) 1.03377(12) 0.0219(3) Uani d . 1 C
H9A -0.1594 0.7430 0.9678 0.026 Uiso calc R 1 H
H9B -0.0744 0.8652 1.0606 0.026 Uiso calc R 1 H
C10 0.2036(2) 0.78758(12) 1.00391(11) 0.0183(3) Uani d . 1 C
C11 0.2401(2) 0.85783(13) 0.90719(11) 0.0192(3) Uani d . 1 C
H11A 0.0892 0.8650 0.8605 0.023 Uiso calc R 1 H
H11B 0.3265 0.9425 0.9350 0.023 Uiso calc R 1 H
C12 0.3836(2) 0.77298(12) 0.84408(11) 0.0183(3) Uani d . 1 C
C13 0.3808(2) 0.65886(12) 0.88575(11) 0.0188(3) Uani d . 1 C
C14 0.4961(2) 0.55962(13) 0.84551(12) 0.0215(3) Uani d . 1 C
H14A 0.4919 0.4842 0.8744 0.026 Uiso calc R 1 H
C15 0.6198(2) 0.57646(13) 0.75945(12) 0.0227(3) Uani d . 1 C
H15A 0.6977 0.5110 0.7297 0.027 Uiso calc R 1 H
C16 0.6268(2) 0.69084(13) 0.71811(11) 0.0210(3) Uani d . 1 C
C17 0.5088(2) 0.79028(13) 0.76033(11) 0.0199(3) Uani d . 1 C
H17A 0.5143 0.8665 0.7327 0.024 Uiso calc R 1 H
C18 0.8746(3) 0.61839(15) 0.59029(14) 0.0315(4) Uani d . 1 C
H18A 0.9515 0.6471 0.5339 0.047 Uiso calc R 1 H
H18B 0.7650 0.5430 0.5575 0.047 Uiso calc R 1 H
H18C 0.9919 0.5992 0.6491 0.047 Uiso calc R 1 H

loop_
_atom_site_aniso_label
_atom_site_aniso_U_11
_atom_site_aniso_U_22
_atom_site_aniso_U_33
_atom_site_aniso_U_12
_atom_site_aniso_U_13
_atom_site_aniso_U_23
O1 0.0200(5) 0.0223(5) 0.0192(5) -0.0010(4) 0.0003(4) 0.0037(4)
C1 0.0248(7) 0.0224(7) 0.0248(7) 0.0016(6) -0.0033(6) 0.0023(6)
O2 0.0179(5) 0.0216(5) 0.0170(5) -0.0002(4) 0.0025(4) 0.0032(4)
C2 0.0217(7) 0.0163(6) 0.0227(7) 0.0056(5) 0.0055(5) 0.0038(5)
O3 0.0217(5) 0.0172(5) 0.0226(5) 0.0024(4) 0.0080(4) 0.0027(4)
C3 0.0284(7) 0.0229(7) 0.0193(7) 0.0079(6) 0.0029(6) 0.0031(5)
O4 0.0312(6) 0.0249(5) 0.0283(6) 0.0062(4) 0.0158(4) 0.0078(4)
C4 0.0343(8) 0.0242(7) 0.0214(7) 0.0102(6) 0.0108(6) 0.0078(6)
C5 0.0273(7) 0.0195(6) 0.0283(7) 0.0060(5) 0.0136(6) 0.0070(6)
C6 0.0213(7) 0.0163(6) 0.0241(7) 0.0054(5) 0.0085(5) 0.0020(5)
C7 0.0214(6) 0.0164(6) 0.0181(6) 0.0060(5) 0.0063(5) 0.0040(5)
C8 0.0188(6) 0.0226(7) 0.0271(7) 0.0009(5) 0.0091(5) 0.0019(6)
C9 0.0153(6) 0.0247(7) 0.0245(7) 0.0025(5) 0.0035(5) 0.0012(5)
C10 0.0167(6) 0.0170(6) 0.0197(7) 0.0023(5) 0.0014(5) 0.0008(5)
C11 0.0176(6) 0.0197(6) 0.0195(6) 0.0038(5) 0.0018(5) 0.0026(5)
C12 0.0158(6) 0.0181(6) 0.0188(6) 0.0011(5) -0.0007(5) 0.0015(5)
C13 0.0163(6) 0.0198(6) 0.0189(6) -0.0014(5) 0.0027(5) 0.0024(5)
C14 0.0238(7) 0.0157(6) 0.0258(7) 0.0007(5) 0.0070(6) 0.0044(5)
C15 0.0245(7) 0.0184(6) 0.0259(7) 0.0045(5) 0.0082(6) 0.0012(5)
C16 0.0203(7) 0.0233(7) 0.0197(7) 0.0014(5) 0.0052(5) 0.0044(5)
C17 0.0194(6) 0.0192(6) 0.0208(7) 0.0024(5) 0.0017(5) 0.0055(5)
C18 0.0366(9) 0.0293(8) 0.0348(8) 0.0085(7) 0.0213(7) 0.0054(6)

loop_
_atom_type_symbol
_atom_type_description
_atom_type_scat_dispersion_real
_atom_type_scat_dispersion_imag
_atom_type_scat_source
C C 0.0033 0.0016 'International Tables Vol C Tables 4.2.6.8 and 6.1.1.4'
H H 0.0000 0.0000 'International Tables Vol C Tables 4.2.6.8 and 6.1.1.4'
O O 0.0106 0.0060 'International Tables Vol C Tables 4.2.6.8 and 6.1.1.4'

loop_
_geom_angle_atom_site_label_1
_geom_angle_atom_site_label_2
_geom_angle_atom_site_label_3
_geom_angle
_geom_angle_publ_flag
C2 O1 C1 117.06(11) n
O1 C1 H1A 109.5 n
O1 C1 H1B 109.5 n
H1A C1 H1B 109.5 n
O1 C1 H1C 109.5 n
H1A C1 H1C 109.5 n
H1B C1 H1C 109.5 n
C7 O2 C10 116.61(10) y
O1 C2 C3 125.28(12) n
O1 C2 C7 115.02(12) n
C3 C2 C7 119.70(13) n
C13 O3 C10 107.35(10) y
C2 C3 C4 119.69(13) n
C2 C3 H3A 120.2 n
C4 C3 H3A 120.2 n
C16 O4 C18 117.36(11) n
C5 C4 C3 120.15(13) n
C5 C4 H4A 119.9 n
C3 C4 H4A 119.9 n
C4 C5 C6 121.21(13) n
C4 C5 H5A 119.4 n
C6 C5 H5A 119.4 n
C7 C6 C5 118.46(13) n
C7 C6 C8 119.43(12) n
C5 C6 C8 122.09(12) n
O2 C7 C6 124.05(12) n
O2 C7 C2 115.18(11) n
C6 C7 C2 120.74(12) n
C6 C8 C9 109.92(11) n
C6 C8 H8A 109.7 n
C9 C8 H8A 109.7 n
C6 C8 H8B 109.7 n
C9 C8 H8B 109.7 n
H8A C8 H8B 108.2 n
C10 C9 C8 109.68(11) n
C10 C9 H9A 109.7 n
C8 C9 H9A 109.7 n
C10 C9 H9B 109.7 n
C8 C9 H9B 109.7 n
H9A C9 H9B 108.2 n
O2 C10 O3 107.60(10) y
O2 C10 C9 111.10(11) y
O3 C10 C9 107.98(10) y
O2 C10 C11 106.24(10) y
O3 C10 C11 106.39(10) y
C9 C10 C11 117.09(11) y
C12 C11 C10 102.58(10) n
C12 C11 H11A 111.3 n
C10 C11 H11A 111.3 n
C12 C11 H11B 111.3 n
C10 C11 H11B 111.3 n
H11A C11 H11B 109.2 n
C17 C12 C13 119.78(12) n
C17 C12 C11 132.49(12) n
C13 C12 C11 107.71(11) n
C14 C13 O3 124.68(12) n
C14 C13 C12 122.55(12) n
O3 C13 C12 112.76(12) n
C13 C14 C15 117.62(12) n
C13 C14 H14A 121.2 n
C15 C14 H14A 121.2 n
C16 C15 C14 120.41(13) n
C16 C15 H15A 119.8 n
C14 C15 H15A 119.8 n
O4 C16 C15 123.98(12) n
O4 C16 C17 115.05(12) n
C15 C16 C17 120.96(12) n
C12 C17 C16 118.66(12) n
C12 C17 H17A 120.7 n
C16 C17 H17A 120.7 n
O4 C18 H18A 109.5 n
O4 C18 H18B 109.5 n
H18A C18 H18B 109.5 n
O4 C18 H18C 109.5 n
H18A C18 H18C 109.5 n
H18B C18 H18C 109.5 n

loop_
_geom_bond_atom_site_label_1
_geom_bond_atom_site_label_2
_geom_bond_distance
_geom_bond_publ_flag
O1 C2 1.3709(16) n
O1 C1 1.4294(16) n
C1 H1A 0.9600 n
C1 H1B 0.9600 n
C1 H1C 0.9600 n
O2 C7 1.3831(16) n
O2 C10 1.4349(16) y
C2 C3 1.3891(19) n
C2 C7 1.4093(19) n
O3 C13 1.3860(16) n
O3 C10 1.4520(15) y
C3 C4 1.400(2) n
C3 H3A 0.9300 n
O4 C16 1.3808(16) n
O4 C18 1.4251(18) n
C4 C5 1.383(2) n
C4 H4A 0.9300 n
C5 C6 1.3990(19) n
C5 H5A 0.9300 n
C6 C7 1.3950(18) n
C6 C8 1.5100(19) n
C8 C9 1.521(2) n
C8 H8A 0.9700 n
C8 H8B 0.9700 n
C9 C10 1.5103(18) y
C9 H9A 0.9700 n
C9 H9B 0.9700 n
C10 C11 1.5361(18) y
C11 C12 1.5045(18) n
C11 H11A 0.9700 n
C11 H11B 0.9700 n
C12 C17 1.3835(19) n
C12 C13 1.3940(19) n
C13 C14 1.3789(19) n
C14 C15 1.4016(19) n
C14 H14A 0.9300 n
C15 C16 1.3944(19) n
C15 H15A 0.9300 n
C16 C17 1.3985(19) n
C17 H17A 0.9300 n
C18 H18A 0.9600 n
C18 H18B 0.9600 n
C18 H18C 0.9600 n
